data_4128886
loop_
_publ_author_name
'Roth, Aaron'
'Denmark, Scott E.'

_publ_contact_author
; 
Danielle L. Gray 
University of Illinois 
School of Chemical Sciences, Box 59-1 
505 South Mathews Avenue 
Urbana, Illinois  61801 
USA 
;
_publ_section_title
;
 Enantioselective, Lewis Base-Catalyzed, Intermolecular Sulfenoamination
 of Alkenes.
;
_journal_issue 35
_journal_name_full 'Journal of the American Chemical Society'
_journal_page_first 13767
_journal_page_last 13771
_journal_paper_doi 10.1021/jacs.9b07019
_journal_volume 141
_journal_year 2019
_chemical_absolute_configuration ad
_chemical_formula_moiety 'C27 H32 F N S'
_chemical_formula_sum 'C27 H32 F N S'
_chemical_formula_weight 421.59
_space_group_crystal_system orthorhombic
_space_group_IT_number 20
_space_group_name_Hall 'C 2c 2'
_space_group_name_H-M_alt 'C 2 2 21'
_atom_sites_solution_hydrogens mixed
_atom_sites_solution_primary 'intrinsic phasing'
_audit_creation_method SHELXL-2018/3
_audit_update_record
; 
? 
;
_cell_angle_alpha 90
_cell_angle_beta 90
_cell_angle_gamma 90
_cell_formula_units_Z 8
_cell_length_a 9.9111(2)
_cell_length_b 19.1719(4)
_cell_length_c 24.7720(5)
_cell_measurement_reflns_used 46569
_cell_measurement_temperature 100(2)
_cell_measurement_theta_max 68.25
_cell_measurement_theta_min 3.57
_cell_volume 4707.04(17)
_computing_cell_refinement 'SAINT V8.38A (Bruker, 2014)'
_computing_data_collection 'APEX3 V2018.7-2 (Bruker, 2018)'
_computing_data_reduction
; 
SAINT V8.38A, XPREP v2014/2, (Bruker, 2014), 
SADABS V2016/2 (Krause et al., 2015) 
;
_computing_molecular_graphics
; 
SHELXTL v2014-7 (Bruker, 2014), CrystalMaker v9.2.8 (CrystalMaker, 2016) 
;
_computing_publication_material 'XCIF V2014-2 (Bruker, 2014)'
_computing_structure_refinement 'SHELXL-2018-3 (Sheldrick, 2015a)'
_computing_structure_solution 'SHELXT-2014-5 (Sheldrick, 2015b)'
_diffrn_ambient_temperature 100(2)
_diffrn_measured_fraction_theta_full 0.999
_diffrn_measured_fraction_theta_max 0.999
_diffrn_measurement_device 'Bruker D8 Venture/Photon II'
_diffrn_measurement_method 'profile data from \f and \w scans'
_diffrn_radiation_monochromator 'multilayer mirrors'
_diffrn_radiation_source 'microfocus sealed tube'
_diffrn_radiation_type CuK\a
_diffrn_radiation_wavelength 1.54178
_diffrn_radiation_wavelength_id dd75usa
_diffrn_reflns_av_R_equivalents 0.0237
_diffrn_reflns_av_unetI/netI 0.0108
_diffrn_reflns_Laue_measured_fraction_full 0.999
_diffrn_reflns_Laue_measured_fraction_max 0.999
_diffrn_reflns_limit_h_max 11
_diffrn_reflns_limit_h_min -11
_diffrn_reflns_limit_k_max 23
_diffrn_reflns_limit_k_min -23
_diffrn_reflns_limit_l_max 29
_diffrn_reflns_limit_l_min -29
_diffrn_reflns_number 49018
_diffrn_reflns_point_group_measured_fraction_full 1.000
_diffrn_reflns_point_group_measured_fraction_max 0.999
_diffrn_reflns_theta_full 67.679
_diffrn_reflns_theta_max 68.246
_diffrn_reflns_theta_min 3.568
_exptl_absorpt_coefficient_mu 1.375
_exptl_absorpt_correction_T_max 1.0000
_exptl_absorpt_correction_T_min 0.6467
_exptl_absorpt_correction_type integration
_exptl_absorpt_process_details 'SADABS V2016/2 (Krause et al., 2015)'
_exptl_crystal_colour colourless
_exptl_crystal_density_diffrn 1.190
_exptl_crystal_density_method 'not measured'
_exptl_crystal_description tablet
_exptl_crystal_F_000 1808
_exptl_crystal_id dd75usa
_exptl_crystal_preparation
; 
The data crystal was mounted using oil (Paratone-N, Exxon) to a 
0.3 mm cryo-loop (Hampton Research) with the (1 4 2) scattering 
planes roughly normal to the spindle axis. 
;
_exptl_crystal_size_max 0.548
_exptl_crystal_size_mid 0.300
_exptl_crystal_size_min 0.148
_refine_diff_density_max 0.161
_refine_diff_density_min -0.205
_refine_diff_density_rms 0.036
_refine_ls_abs_structure_details 'Flack (1983),  1904 Friedels'
_refine_ls_abs_structure_Flack 0.000(2)
_refine_ls_extinction_method none
_refine_ls_goodness_of_fit_ref 1.075
_refine_ls_hydrogen_treatment mixed
_refine_ls_matrix_type full
_refine_ls_number_parameters 313
_refine_ls_number_reflns 4304
_refine_ls_number_restraints 223
_refine_ls_restrained_S_all 1.080
_refine_ls_R_factor_all 0.0232
_refine_ls_R_factor_gt 0.0232
_refine_ls_shift/su_max 0.001
_refine_ls_shift/su_mean 0.000
_refine_ls_structure_factor_coef Fsqd
_refine_ls_weighting_details 'w=1/[\s^2^(Fo^2^)+(0.0345P)^2^+1.9782P] where P=(Fo^2^+2Fc^2^)/3'
_refine_ls_weighting_scheme calc
_refine_ls_wR_factor_gt 0.0620
_refine_ls_wR_factor_ref 0.0621
_reflns_Friedel_coverage 0.793
_reflns_Friedel_fraction_full 1.000
_reflns_Friedel_fraction_max 0.999
_reflns_number_gt 4296
_reflns_number_total 4304
_reflns_threshold_expression 'I > 2\s(I)'
_cod_data_source_file ja9b07019_si_002.cif
_cod_data_source_block dd75usa
_cod_database_code 4128886
_shelx_shelxl_version_number 2018/3
_shelx_space_group_comment
; 
The symmetry employed for this shelxl refinement is uniquely defined 
by the following loop, which should always be used as a source of 
symmetry information in preference to the above space-group names. 
They are only intended as comments. 
;
_shelx_estimated_absorpt_t_min 0.520
_shelx_estimated_absorpt_t_max 0.822

loop_
_space_group_symop_operation_xyz
'x, y, z'
'-x, -y, z+1/2'
'-x, y, -z+1/2'
'x, -y, -z'
'x+1/2, y+1/2, z'
'-x+1/2, -y+1/2, z+1/2'
'-x+1/2, y+1/2, -z+1/2'
'x+1/2, -y+1/2, -z'

loop_
_atom_site_label
_atom_site_type_symbol
_atom_site_fract_x
_atom_site_fract_y
_atom_site_fract_z
_atom_site_U_iso_or_equiv
_atom_site_adp_type
_atom_site_occupancy
_atom_site_site_symmetry_order
_atom_site_calc_flag
_atom_site_refinement_flags_posn
_atom_site_refinement_flags_adp
_atom_site_refinement_flags_occupancy
_atom_site_disorder_assembly
_atom_site_disorder_group
S1 S 0.38188(4) 0.28969(2) 0.45406(2) 0.01909(10) Uani 1 1 d . . . . .
N1 N 0.49547(16) 0.43066(7) 0.40150(6) 0.0213(3) Uani 1 1 d D . . . .
H1 H 0.478(2) 0.4244(12) 0.4344(10) 0.032 Uiso 1 1 d . U . . .
C1 C 0.24530(17) 0.27030(8) 0.40907(6) 0.0177(3) Uani 1 1 d . . . . .
C2 C 0.14094(17) 0.31965(8) 0.40198(7) 0.0195(3) Uani 1 1 d . . . . .
C3 C 0.03229(17) 0.30182(9) 0.36905(7) 0.0235(4) Uani 1 1 d . . . . .
H3 H -0.038983 0.334340 0.364118 0.028 Uiso 1 1 calc R U . . .
C4 C 0.02591(18) 0.23792(9) 0.34341(8) 0.0254(4) Uani 1 1 d . . . . .
H4 H -0.048087 0.227232 0.320481 0.030 Uiso 1 1 calc R U . . .
C5 C 0.12742(18) 0.18961(9) 0.35121(7) 0.0233(4) Uani 1 1 d . . . . .
H5 H 0.121602 0.145516 0.333871 0.028 Uiso 1 1 calc R U . . .
C6 C 0.23819(16) 0.20416(8) 0.38398(7) 0.0188(3) Uani 1 1 d . . . . .
C7 C 0.14019(18) 0.38998(9) 0.43050(7) 0.0226(4) Uani 1 1 d . . . . .
H7 H 0.235932 0.403030 0.438253 0.027 Uiso 1 1 calc R U . . .
C8 C 0.0665(3) 0.38336(11) 0.48444(9) 0.0414(5) Uani 1 1 d . . . . .
H8A H -0.026320 0.367794 0.478074 0.062 Uiso 1 1 calc R U . . .
H8B H 0.065358 0.428764 0.502600 0.062 Uiso 1 1 calc R U . . .
H8C H 0.113245 0.349271 0.507229 0.062 Uiso 1 1 calc R U . . .
C9 C 0.07760(19) 0.44846(10) 0.39685(8) 0.0294(4) Uani 1 1 d . . . . .
H9A H 0.118545 0.448817 0.360843 0.044 Uiso 1 1 calc R U . . .
H9B H 0.093918 0.493377 0.414575 0.044 Uiso 1 1 calc R U . . .
H9C H -0.019781 0.440687 0.393569 0.044 Uiso 1 1 calc R U . . .
C10 C 0.34243(18) 0.14668(8) 0.39240(7) 0.0214(4) Uani 1 1 d . . . . .
H10 H 0.418075 0.166322 0.414367 0.026 Uiso 1 1 calc R U . . .
C11 C 0.4008(2) 0.12086(10) 0.33885(8) 0.0290(4) Uani 1 1 d . . . . .
H11A H 0.329103 0.099102 0.317428 0.043 Uiso 1 1 calc R U . . .
H11B H 0.471927 0.086572 0.345961 0.043 Uiso 1 1 calc R U . . .
H11C H 0.438712 0.160369 0.318852 0.043 Uiso 1 1 calc R U . . .
C12 C 0.2798(2) 0.08615(9) 0.42407(7) 0.0255(4) Uani 1 1 d . . . . .
H12A H 0.202358 0.067594 0.404076 0.038 Uiso 1 1 calc R U . . .
H12B H 0.249722 0.102880 0.459471 0.038 Uiso 1 1 calc R U . . .
H12C H 0.347115 0.049256 0.428931 0.038 Uiso 1 1 calc R U . . .
C13 C 0.52500(16) 0.30337(8) 0.40803(7) 0.0189(3) Uani 1 1 d . . . . .
H13 H 0.534275 0.260749 0.385060 0.023 Uiso 1 1 calc R U . . .
C14 C 0.65133(19) 0.30919(11) 0.44300(8) 0.0328(5) Uani 1 1 d . . . . .
H14A H 0.731001 0.313146 0.419773 0.049 Uiso 1 1 calc R U . . .
H14B H 0.659469 0.267516 0.465678 0.049 Uiso 1 1 calc R U . . .
H14C H 0.644601 0.350633 0.465999 0.049 Uiso 1 1 calc R U . . .
C15 C 0.50437(17) 0.36640(8) 0.37024(6) 0.0172(3) Uani 1 1 d . . . . .
H15 H 0.417256 0.359875 0.350504 0.021 Uiso 1 1 calc R U . . .
C16 C 0.61793(17) 0.36935(8) 0.32883(6) 0.0178(3) Uani 1 1 d . . . . .
C17 C 0.63094(17) 0.31520(9) 0.29140(7) 0.0206(3) Uani 1 1 d . . . . .
H17 H 0.569636 0.277134 0.292421 0.025 Uiso 1 1 calc R U . . .
C18 C 0.73220(19) 0.31638(9) 0.25281(8) 0.0248(4) Uani 1 1 d . . . . .
H18 H 0.740383 0.279034 0.227820 0.030 Uiso 1 1 calc R U . . .
C19 C 0.82181(19) 0.37209(10) 0.25062(8) 0.0267(4) Uani 1 1 d . . . . .
H19 H 0.890295 0.373356 0.223811 0.032 Uiso 1 1 calc R U . . .
C20 C 0.81057(18) 0.42567(10) 0.28774(8) 0.0266(4) Uani 1 1 d . . . . .
H20 H 0.872120 0.463629 0.286639 0.032 Uiso 1 1 calc R U . . .
C21 C 0.70937(17) 0.42418(9) 0.32671(7) 0.0220(4) Uani 1 1 d . . . . .
H21 H 0.702787 0.461096 0.352155 0.026 Uiso 1 1 calc R U . . .
F1 F 0.2244(4) 0.6663(2) 0.3383(3) 0.0467(12) Uani 0.542(11) 1 d . U P A 1
C22 C 0.4325(9) 0.4899(3) 0.3835(3) 0.0238(6) Uani 0.542(11) 1 d DG U P A 1
C23 C 0.3934(8) 0.4996(3) 0.3301(3) 0.0273(10) Uani 0.542(11) 1 d G U P A 1
H23 H 0.414170 0.465183 0.303779 0.033 Uiso 0.542(11) 1 calc R U P A 1
C24 C 0.3239(6) 0.5595(3) 0.3153(2) 0.0281(11) Uani 0.542(11) 1 d G U P A 1
H24 H 0.297128 0.566155 0.278812 0.034 Uiso 0.542(11) 1 calc R U P A 1
C25 C 0.2935(4) 0.6099(2) 0.3538(3) 0.0283(12) Uani 0.542(11) 1 d G U P A 1
C26 C 0.3326(5) 0.6002(3) 0.4072(3) 0.0313(11) Uani 0.542(11) 1 d G U P A 1
H26 H 0.311876 0.634585 0.433503 0.038 Uiso 0.542(11) 1 calc R U P A 1
C27 C 0.4022(7) 0.5402(3) 0.4220(2) 0.0278(10) Uani 0.542(11) 1 d G U P A 1
H27 H 0.428919 0.533614 0.458471 0.033 Uiso 0.542(11) 1 calc R U P A 1
F1A F 0.2308(5) 0.6593(3) 0.3101(4) 0.0462(14) Uani 0.458(11) 1 d . U P A 2
C22A C 0.4229(11) 0.4891(4) 0.3776(3) 0.0238(6) Uani 0.458(11) 1 d DG U P A 2
C23A C 0.4015(10) 0.4911(4) 0.3222(3) 0.0238(10) Uani 0.458(11) 1 d G U P A 2
H23A H 0.430554 0.453391 0.300177 0.029 Uiso 0.458(11) 1 calc R U P A 2
C24A C 0.3376(7) 0.5482(4) 0.2990(3) 0.0302(12) Uani 0.458(11) 1 d G U P A 2
H24A H 0.323038 0.549603 0.261087 0.036 Uiso 0.458(11) 1 calc R U P A 2
C25A C 0.2951(5) 0.6034(3) 0.3312(3) 0.0310(12) Uani 0.458(11) 1 d G U P A 2
C26A C 0.3165(6) 0.6014(3) 0.3866(3) 0.0283(12) Uani 0.458(11) 1 d G U P A 2
H26A H 0.287430 0.639058 0.408643 0.034 Uiso 0.458(11) 1 calc R U P A 2
C27A C 0.3803(9) 0.5442(4) 0.4098(3) 0.0271(12) Uani 0.458(11) 1 d G U P A 2
H27A H 0.394946 0.542847 0.447734 0.033 Uiso 0.458(11) 1 calc R U P A 2

loop_
_atom_site_aniso_label
_atom_site_aniso_U_11
_atom_site_aniso_U_22
_atom_site_aniso_U_33
_atom_site_aniso_U_23
_atom_site_aniso_U_13
_atom_site_aniso_U_12
S1 0.0234(2) 0.01619(18) 0.01769(18) 0.00030(14) -0.00167(15) -0.00057(16)
N1 0.0291(8) 0.0148(7) 0.0201(7) -0.0006(5) 0.0036(6) 0.0001(6)
C1 0.0172(8) 0.0168(8) 0.0192(8) 0.0031(6) 0.0022(6) -0.0010(6)
C2 0.0198(8) 0.0152(7) 0.0236(8) 0.0036(6) 0.0057(6) -0.0003(7)
C3 0.0153(8) 0.0189(8) 0.0364(9) 0.0070(7) 0.0021(7) 0.0006(7)
C4 0.0188(8) 0.0224(8) 0.0350(9) 0.0057(7) -0.0056(7) -0.0039(7)
C5 0.0234(8) 0.0161(8) 0.0303(9) -0.0003(6) -0.0021(8) -0.0032(7)
C6 0.0193(8) 0.0140(8) 0.0231(8) 0.0023(6) 0.0016(6) -0.0005(7)
C7 0.0226(9) 0.0163(8) 0.0288(8) 0.0003(6) 0.0070(7) 0.0017(7)
C8 0.0613(14) 0.0255(10) 0.0374(12) -0.0033(8) 0.0237(10) 0.0001(10)
C9 0.0271(9) 0.0179(8) 0.0433(11) 0.0009(8) 0.0029(8) 0.0039(7)
C10 0.0219(8) 0.0142(8) 0.0281(9) -0.0022(6) -0.0038(7) 0.0019(7)
C11 0.0253(9) 0.0279(10) 0.0337(10) -0.0025(8) 0.0026(8) 0.0038(8)
C12 0.0304(10) 0.0165(8) 0.0295(9) 0.0007(7) -0.0016(8) 0.0030(7)
C13 0.0175(8) 0.0163(8) 0.0230(8) 0.0013(6) -0.0016(6) -0.0001(6)
C14 0.0266(10) 0.0331(10) 0.0387(11) 0.0131(8) -0.0137(8) -0.0063(8)
C15 0.0169(8) 0.0150(7) 0.0197(8) -0.0004(6) -0.0023(6) 0.0008(6)
C16 0.0155(7) 0.0176(7) 0.0202(8) 0.0006(6) -0.0041(6) 0.0030(7)
C17 0.0201(8) 0.0189(8) 0.0229(8) -0.0013(6) -0.0038(7) 0.0006(7)
C18 0.0245(9) 0.0272(9) 0.0228(8) -0.0057(7) -0.0016(7) 0.0034(8)
C19 0.0192(8) 0.0329(9) 0.0280(9) -0.0011(8) 0.0021(7) 0.0033(8)
C20 0.0175(8) 0.0266(9) 0.0357(10) -0.0016(8) 0.0002(7) -0.0028(7)
C21 0.0186(8) 0.0195(8) 0.0279(9) -0.0045(7) -0.0012(7) 0.0021(7)
F1 0.0286(14) 0.0191(13) 0.092(3) 0.010(2) -0.004(2) 0.0052(10)
C22 0.0167(12) 0.0153(8) 0.0393(16) 0.0034(9) 0.0066(11) -0.0018(8)
C23 0.0199(19) 0.0161(18) 0.046(2) 0.0019(17) 0.0034(19) 0.0031(17)
C24 0.0194(17) 0.018(2) 0.047(3) 0.005(2) -0.0017(19) 0.0024(15)
C25 0.0174(15) 0.0121(15) 0.055(3) 0.009(2) 0.002(2) 0.0043(13)
C26 0.0234(19) 0.0175(16) 0.053(3) -0.001(2) 0.008(2) -0.0005(15)
C27 0.021(2) 0.0166(18) 0.046(2) 0.0004(17) 0.0076(19) 0.0000(15)
F1A 0.0285(16) 0.0201(17) 0.090(4) 0.020(2) -0.008(3) 0.0049(13)
C22A 0.0167(12) 0.0153(8) 0.0393(16) 0.0034(9) 0.0066(11) -0.0018(8)
C23A 0.016(2) 0.016(2) 0.040(2) 0.0087(19) 0.001(2) 0.0019(18)
C24A 0.021(2) 0.020(2) 0.049(3) 0.006(2) 0.000(2) 0.0016(18)
C25A 0.0217(18) 0.017(2) 0.055(3) 0.004(2) 0.002(2) 0.0001(16)
C26A 0.020(2) 0.0103(16) 0.054(3) 0.010(2) 0.006(2) 0.0069(15)
C27A 0.022(3) 0.0150(19) 0.044(3) 0.007(2) 0.008(2) 0.0011(18)

loop_
_atom_type_symbol
_atom_type_description
_atom_type_scat_dispersion_real
_atom_type_scat_dispersion_imag
_atom_type_scat_source
C C 0.0181 0.0091 'International Tables Vol C Tables 4.2.6.8 and 6.1.1.4'
H H 0.0000 0.0000 'International Tables Vol C Tables 4.2.6.8 and 6.1.1.4'
N N 0.0311 0.0180 'International Tables Vol C Tables 4.2.6.8 and 6.1.1.4'
F F 0.0727 0.0534 'International Tables Vol C Tables 4.2.6.8 and 6.1.1.4'
S S 0.3331 0.5567 'International Tables Vol C Tables 4.2.6.8 and 6.1.1.4'

loop_
_exptl_crystal_face_index_h
_exptl_crystal_face_index_k
_exptl_crystal_face_index_l
_exptl_crystal_face_perp_dist
0.00 0.00 -1.00 0.0670
0.00 0.00 1.00 0.0740
-1.00 -4.00 0.00 0.1390
1.00 4.00 0.00 0.2590
-1.00 4.00 3.00 0.1300
-2.00 -2.00 1.00 0.1370
3.00 -1.00 -3.00 0.1980
0.00 -5.00 -1.00 0.1300
1.00 -1.00 1.00 0.1260
-1.00 6.00 1.00 0.1200

loop_
_geom_angle_atom_site_label_1
_geom_angle_atom_site_label_2
_geom_angle_atom_site_label_3
_geom_angle
C1 S1 C13 103.10(7)
C22 N1 C15 123.7(4)
C22A N1 C15 117.6(4)
C22 N1 H1 109.9(16)
C22A N1 H1 113.7(17)
C15 N1 H1 114.0(16)
C2 C1 C6 120.63(15)
C2 C1 S1 119.43(13)
C6 C1 S1 119.80(12)
C3 C2 C1 118.31(15)
C3 C2 C7 119.02(15)
C1 C2 C7 122.62(15)
C4 C3 C2 121.47(16)
C4 C3 H3 119.3
C2 C3 H3 119.3
C5 C4 C3 119.81(16)
C5 C4 H4 120.1
C3 C4 H4 120.1
C4 C5 C6 121.41(16)
C4 C5 H5 119.3
C6 C5 H5 119.3
C5 C6 C1 118.35(15)
C5 C6 C10 117.96(15)
C1 C6 C10 123.65(15)
C2 C7 C8 109.55(14)
C2 C7 C9 113.49(15)
C8 C7 C9 110.11(16)
C2 C7 H7 107.8
C8 C7 H7 107.8
C9 C7 H7 107.8
C7 C8 H8A 109.5
C7 C8 H8B 109.5
H8A C8 H8B 109.5
C7 C8 H8C 109.5
H8A C8 H8C 109.5
H8B C8 H8C 109.5
C7 C9 H9A 109.5
C7 C9 H9B 109.5
H9A C9 H9B 109.5
C7 C9 H9C 109.5
H9A C9 H9C 109.5
H9B C9 H9C 109.5
C6 C10 C11 111.81(14)
C6 C10 C12 110.04(15)
C11 C10 C12 110.62(14)
C6 C10 H10 108.1
C11 C10 H10 108.1
C12 C10 H10 108.1
C10 C11 H11A 109.5
C10 C11 H11B 109.5
H11A C11 H11B 109.5
C10 C11 H11C 109.5
H11A C11 H11C 109.5
H11B C11 H11C 109.5
C10 C12 H12A 109.5
C10 C12 H12B 109.5
H12A C12 H12B 109.5
C10 C12 H12C 109.5
H12A C12 H12C 109.5
H12B C12 H12C 109.5
C14 C13 C15 113.33(14)
C14 C13 S1 106.93(12)
C15 C13 S1 112.70(11)
C14 C13 H13 107.9
C15 C13 H13 107.9
S1 C13 H13 107.9
C13 C14 H14A 109.5
C13 C14 H14B 109.5
H14A C14 H14B 109.5
C13 C14 H14C 109.5
H14A C14 H14C 109.5
H14B C14 H14C 109.5
N1 C15 C16 111.77(13)
N1 C15 C13 110.35(13)
C16 C15 C13 109.86(13)
N1 C15 H15 108.3
C16 C15 H15 108.3
C13 C15 H15 108.3
C21 C16 C17 118.48(15)
C21 C16 C15 122.37(14)
C17 C16 C15 119.15(15)
C18 C17 C16 120.81(16)
C18 C17 H17 119.6
C16 C17 H17 119.6
C17 C18 C19 120.13(16)
C17 C18 H18 119.9
C19 C18 H18 119.9
C20 C19 C18 119.55(17)
C20 C19 H19 120.2
C18 C19 H19 120.2
C19 C20 C21 120.24(17)
C19 C20 H20 119.9
C21 C20 H20 119.9
C16 C21 C20 120.78(16)
C16 C21 H21 119.6
C20 C21 H21 119.6
N1 C22 C23 123.2(5)
N1 C22 C27 116.7(5)
C23 C22 C27 120.0
C24 C23 C22 120.0
C24 C23 H23 120.0
C22 C23 H23 120.0
C23 C24 C25 120.0
C23 C24 H24 120.0
C25 C24 H24 120.0
F1 C25 C24 118.4(3)
F1 C25 C26 121.6(3)
C24 C25 C26 120.0
C27 C26 C25 120.0
C27 C26 H26 120.0
C25 C26 H26 120.0
C26 C27 C22 120.0
C26 C27 H27 120.0
C22 C27 H27 120.0
C23A C22A C27A 120.0
C23A C22A N1 119.8(5)
C27A C22A N1 120.1(5)
C22A C23A C24A 120.0
C22A C23A H23A 120.0
C24A C23A H23A 120.0
C25A C24A C23A 120.0
C25A C24A H24A 120.0
C23A C24A H24A 120.0
F1A C25A C24A 121.6(4)
F1A C25A C26A 118.4(4)
C24A C25A C26A 120.0
C27A C26A C25A 120.0
C27A C26A H26A 120.0
C25A C26A H26A 120.0
C26A C27A C22A 120.0
C26A C27A H27A 120.0
C22A C27A H27A 120.0

loop_
_geom_bond_atom_site_label_1
_geom_bond_atom_site_label_2
_geom_bond_distance
S1 C1 1.7924(17)
S1 C13 1.8388(17)
N1 C22 1.371(4)
N1 C22A 1.457(4)
N1 C15 1.458(2)
N1 H1 0.84(2)
C1 C2 1.413(2)
C1 C6 1.414(2)
C2 C3 1.394(2)
C2 C7 1.522(2)
C3 C4 1.381(3)
C3 H3 0.9500
C4 C5 1.381(3)
C4 H4 0.9500
C5 C6 1.394(2)
C5 H5 0.9500
C6 C10 1.525(2)
C7 C8 1.528(3)
C7 C9 1.529(3)
C7 H7 1.0000
C8 H8A 0.9800
C8 H8B 0.9800
C8 H8C 0.9800
C9 H9A 0.9800
C9 H9B 0.9800
C9 H9C 0.9800
C10 C11 1.529(2)
C10 C12 1.533(2)
C10 H10 1.0000
C11 H11A 0.9800
C11 H11B 0.9800
C11 H11C 0.9800
C12 H12A 0.9800
C12 H12B 0.9800
C12 H12C 0.9800
C13 C14 1.527(2)
C13 C15 1.542(2)
C13 H13 1.0000
C14 H14A 0.9800
C14 H14B 0.9800
C14 H14C 0.9800
C15 C16 1.524(2)
C15 H15 1.0000
C16 C21 1.389(2)
C16 C17 1.398(2)
C17 C18 1.386(3)
C17 H17 0.9500
C18 C19 1.390(3)
C18 H18 0.9500
C19 C20 1.383(3)
C19 H19 0.9500
C20 C21 1.392(3)
C20 H20 0.9500
C21 H21 0.9500
F1 C25 1.337(5)
C22 C23 1.3900
C22 C27 1.3900
C23 C24 1.3900
C23 H23 0.9500
C24 C25 1.3900
C24 H24 0.9500
C25 C26 1.3900
C26 C27 1.3900
C26 H26 0.9500
C27 H27 0.9500
F1A C25A 1.353(6)
C22A C23A 1.3900
C22A C27A 1.3900
C23A C24A 1.3900
C23A H23A 0.9500
C24A C25A 1.3900
C24A H24A 0.9500
C25A C26A 1.3900
C26A C27A 1.3900
C26A H26A 0.9500
C27A H27A 0.9500

loop_
_geom_hbond_atom_site_label_D
_geom_hbond_atom_site_label_H
_geom_hbond_atom_site_label_A
_geom_hbond_distance_DH
_geom_hbond_distance_HA
_geom_hbond_distance_DA
_geom_hbond_angle_DHA
_geom_hbond_publ_flag
N1 H1 S1 0.84(2) 2.80(2) 3.2043(15) 111.7(18) yes

loop_
_geom_torsion_atom_site_label_1
_geom_torsion_atom_site_label_2
_geom_torsion_atom_site_label_3
_geom_torsion_atom_site_label_4
_geom_torsion
C13 S1 C1 C2 -109.33(13)
C13 S1 C1 C6 75.00(14)
C6 C1 C2 C3 -1.0(2)
S1 C1 C2 C3 -176.60(12)
C6 C1 C2 C7 176.62(15)
S1 C1 C2 C7 1.0(2)
C1 C2 C3 C4 -0.5(2)
C7 C2 C3 C4 -178.16(16)
C2 C3 C4 C5 1.4(3)
C3 C4 C5 C6 -0.9(3)
C4 C5 C6 C1 -0.5(3)
C4 C5 C6 C10 177.30(16)
C2 C1 C6 C5 1.4(2)
S1 C1 C6 C5 177.05(13)
C2 C1 C6 C10 -176.20(15)
S1 C1 C6 C10 -0.6(2)
C3 C2 C7 C8 87.2(2)
C1 C2 C7 C8 -90.4(2)
C3 C2 C7 C9 -36.3(2)
C1 C2 C7 C9 146.12(16)
C5 C6 C10 C11 57.0(2)
C1 C6 C10 C11 -125.32(17)
C5 C6 C10 C12 -66.3(2)
C1 C6 C10 C12 111.33(18)
C1 S1 C13 C14 -171.44(12)
C1 S1 C13 C15 63.38(13)
C22 N1 C15 C16 81.1(5)
C22A N1 C15 C16 82.4(5)
C22 N1 C15 C13 -156.4(5)
C22A N1 C15 C13 -155.0(5)
C14 C13 C15 N1 -58.39(19)
S1 C13 C15 N1 63.22(16)
C14 C13 C15 C16 65.29(18)
S1 C13 C15 C16 -173.09(11)
N1 C15 C16 C21 6.9(2)
C13 C15 C16 C21 -115.94(17)
N1 C15 C16 C17 -172.91(14)
C13 C15 C16 C17 64.24(18)
C21 C16 C17 C18 -0.4(2)
C15 C16 C17 C18 179.41(15)
C16 C17 C18 C19 -0.6(3)
C17 C18 C19 C20 1.1(3)
C18 C19 C20 C21 -0.6(3)
C17 C16 C21 C20 0.9(2)
C15 C16 C21 C20 -178.95(16)
C19 C20 C21 C16 -0.3(3)
C15 N1 C22 C23 -12.7(7)
C15 N1 C22 C27 164.1(3)
N1 C22 C23 C24 176.7(8)
C27 C22 C23 C24 0.0
C22 C23 C24 C25 0.0
C23 C24 C25 F1 -178.8(5)
C23 C24 C25 C26 0.0
F1 C25 C26 C27 178.7(5)
C24 C25 C26 C27 0.0
C25 C26 C27 C22 0.0
N1 C22 C27 C26 -176.9(7)
C23 C22 C27 C26 0.0
C15 N1 C22A C23A -19.8(7)
C15 N1 C22A C27A 163.1(3)
C27A C22A C23A C24A 0.0
N1 C22A C23A C24A -177.1(9)
C22A C23A C24A C25A 0.0
C23A C24A C25A F1A -178.9(6)
C23A C24A C25A C26A 0.0
F1A C25A C26A C27A 179.0(6)
C24A C25A C26A C27A 0.0
C25A C26A C27A C22A 0.0
C23A C22A C27A C26A 0.0
N1 C22A C27A C26A 177.1(9)
